data_7106314
loop_
_publ_author_name
'Zhongxuan Xu'
'Kun Huang'
'Tong Liu'
'Mingjin Xie'
'Hongbin Zhang'

_publ_section_title
;
 Synthesis of spirocyclic ?-keto-lactams: copper catalyzed process
;
_journal_name_full Chem.Commun.
_journal_page_first 4923
_journal_paper_doi 10.1039/c1cc10916b
_journal_volume 47
_journal_year 2011
_chemical_formula_sum 'C19 H19 N O3'
_chemical_formula_weight 309.35
_chemical_name_systematic
;

?

;
_space_group_IT_number 61
_symmetry_cell_setting orthorhombic
_symmetry_space_group_name_Hall '-P 2ac 2ab'
_symmetry_space_group_name_H-M 'P b c a'
_atom_sites_solution_hydrogens geom
_atom_sites_solution_primary direct
_atom_sites_solution_secondary difmap
_audit_creation_method SHELXL-97
_cell_angle_alpha 90.00
_cell_angle_beta 90.00
_cell_angle_gamma 90.00
_cell_formula_units_Z 8
_cell_length_a 15.406(3)
_cell_length_b 11.1729(19)
_cell_length_c 19.300(3)
_cell_measurement_reflns_used 1389
_cell_measurement_temperature 298(2)
_cell_measurement_theta_max 18.54
_cell_measurement_theta_min 2.49
_cell_volume 3322.1(10)
_computing_cell_refinement 'Bruker Apex II'
_computing_data_collection 'Bruker Apex II'
_computing_data_reduction 'Bruker SAINT'
_computing_molecular_graphics 'Bruker SHELXTL'
_computing_publication_material 'Bruker SHELXTL'
_computing_structure_refinement 'SHELXL-97 (Sheldrick, 1997)'
_computing_structure_solution 'SHELXS-97 (Sheldrick, 1990)'
_diffrn_ambient_temperature 298(2)
_diffrn_measured_fraction_theta_full 0.984
_diffrn_measured_fraction_theta_max 0.974
_diffrn_measurement_device_type 'CCD area detector'
_diffrn_measurement_method 'phi and omega scans'
_diffrn_radiation_monochromator graphite
_diffrn_radiation_source 'fine-focus sealed tube'
_diffrn_radiation_type MoK\a
_diffrn_radiation_wavelength 0.71073
_diffrn_reflns_av_R_equivalents 0.0947
_diffrn_reflns_av_sigmaI/netI 0.0789
_diffrn_reflns_limit_h_max 14
_diffrn_reflns_limit_h_min -19
_diffrn_reflns_limit_k_max 14
_diffrn_reflns_limit_k_min -14
_diffrn_reflns_limit_l_max 25
_diffrn_reflns_limit_l_min -25
_diffrn_reflns_number 21667
_diffrn_reflns_theta_full 28.30
_diffrn_reflns_theta_max 28.30
_diffrn_reflns_theta_min 2.11
_exptl_absorpt_coefficient_mu 0.084
_exptl_absorpt_correction_T_max 0.9867
_exptl_absorpt_correction_T_min 0.9810
_exptl_absorpt_correction_type multi-scan
_exptl_absorpt_process_details Sadabs
_exptl_crystal_colour colourless
_exptl_crystal_density_diffrn 1.237
_exptl_crystal_density_method 'not measured'
_exptl_crystal_description block
_exptl_crystal_F_000 1312
_exptl_crystal_size_max 0.23
_exptl_crystal_size_mid 0.19
_exptl_crystal_size_min 0.16
_refine_diff_density_max 0.210
_refine_diff_density_min -0.156
_refine_diff_density_rms 0.038
_refine_ls_extinction_coef 0.0037(6)
_refine_ls_extinction_expression Fc^*^=kFc[1+0.001xFc^2^\l^3^/sin(2\q)]^-1/4^
_refine_ls_extinction_method SHELXL
_refine_ls_goodness_of_fit_ref 1.010
_refine_ls_hydrogen_treatment constr
_refine_ls_matrix_type full
_refine_ls_number_parameters 211
_refine_ls_number_reflns 4022
_refine_ls_number_restraints 0
_refine_ls_restrained_S_all 1.010
_refine_ls_R_factor_all 0.1621
_refine_ls_R_factor_gt 0.0660
_refine_ls_shift/su_max 0.000
_refine_ls_shift/su_mean 0.000
_refine_ls_structure_factor_coef Fsqd
_refine_ls_weighting_details 'calc w=1/[\s^2^(Fo^2^)+(0.0551P)^2^+0.6110P] where P=(Fo^2^+2Fc^2^)/3'
_refine_ls_weighting_scheme calc
_refine_ls_wR_factor_gt 0.1260
_refine_ls_wR_factor_ref 0.1616
_reflns_number_gt 1900
_reflns_number_total 4022
_reflns_threshold_expression >2sigma(I)
_cod_data_source_file c1cc10916b.txt
_cod_data_source_block 110111b
_cod_original_cell_volume 3322.2(10)
_cod_original_sg_symbol_H-M Pbca
_cod_database_code 7106314

loop_
_symmetry_equiv_pos_as_xyz
'x, y, z'
'-x+1/2, -y, z+1/2'
'-x, y+1/2, -z+1/2'
'x+1/2, -y+1/2, -z'
'-x, -y, -z'
'x-1/2, y, -z-1/2'
'x, -y-1/2, z-1/2'
'-x-1/2, y-1/2, z'

loop_
_atom_site_label
_atom_site_type_symbol
_atom_site_fract_x
_atom_site_fract_y
_atom_site_fract_z
_atom_site_U_iso_or_equiv
_atom_site_adp_type
_atom_site_occupancy
_atom_site_symmetry_multiplicity
_atom_site_calc_flag
_atom_site_refinement_flags
_atom_site_disorder_assembly
_atom_site_disorder_group
N1 N 0.18882(13) 0.04490(17) 0.12503(10) 0.0437(5) Uani 1 1 d . . .
O1 O 0.33674(11) 0.00596(15) 0.13927(9) 0.0576(5) Uani 1 1 d . . .
O2 O -0.10677(13) 0.23363(19) 0.21871(13) 0.0889(8) Uani 1 1 d . . .
O3 O 0.26853(14) -0.07651(18) 0.28680(11) 0.0779(7) Uani 1 1 d . . .
C1 C -0.03443(18) 0.1937(2) 0.20669(14) 0.0515(7) Uani 1 1 d . . .
C2 C 0.03344(17) 0.2693(2) 0.17742(13) 0.0467(6) Uani 1 1 d . . .
H2 H 0.0209 0.3486 0.1668 0.056 Uiso 1 1 calc R . .
C3 C 0.11223(16) 0.2275(2) 0.16567(12) 0.0419(6) Uani 1 1 d . . .
H3 H 0.1530 0.2788 0.1461 0.050 Uiso 1 1 calc R . .
C4 C 0.13944(14) 0.10227(19) 0.18211(12) 0.0381(6) Uani 1 1 d . . .
C5 C 0.06726(16) 0.0264(2) 0.20971(12) 0.0444(6) Uani 1 1 d . . .
H5 H 0.0783 -0.0538 0.2192 0.053 Uiso 1 1 calc R . .
C6 C -0.01166(17) 0.0687(2) 0.22122(13) 0.0498(7) Uani 1 1 d . . .
H6 H -0.0539 0.0177 0.2390 0.060 Uiso 1 1 calc R . .
C7 C 0.22856(14) 0.0961(2) 0.22394(12) 0.0396(6) Uani 1 1 d . . .
H7 H 0.2525 0.1759 0.2328 0.048 Uiso 1 1 calc R . .
C8 C 0.26607(17) 0.0403(2) 0.15812(13) 0.0438(6) Uani 1 1 d . . .
C9 C 0.23007(16) 0.0186(2) 0.28769(13) 0.0466(6) Uani 1 1 d . . .
C10 C 0.18189(15) 0.0593(2) 0.35000(13) 0.0460(6) Uani 1 1 d . . .
C11 C 0.1571(2) 0.1775(2) 0.35815(14) 0.0648(8) Uani 1 1 d . . .
H11 H 0.1700 0.2332 0.3239 0.078 Uiso 1 1 calc R . .
C12 C 0.1132(2) 0.2127(3) 0.41697(18) 0.0883(11) Uani 1 1 d . . .
H12 H 0.0969 0.2923 0.4225 0.106 Uiso 1 1 calc R . .
C13 C 0.0937(2) 0.1304(4) 0.46726(18) 0.0894(11) Uani 1 1 d . . .
H13 H 0.0640 0.1543 0.5069 0.107 Uiso 1 1 calc R . .
C14 C 0.1177(2) 0.0134(4) 0.45935(16) 0.0793(10) Uani 1 1 d . . .
H14 H 0.1040 -0.0420 0.4936 0.095 Uiso 1 1 calc R . .
C15 C 0.16202(18) -0.0232(3) 0.40133(14) 0.0617(8) Uani 1 1 d . . .
H15 H 0.1786 -0.1028 0.3965 0.074 Uiso 1 1 calc R . .
C16 C 0.16402(18) 0.0184(2) 0.05428(13) 0.0546(7) Uani 1 1 d . . .
H16A H 0.2160 0.0176 0.0259 0.066 Uiso 1 1 calc R . .
H16B H 0.1274 0.0828 0.0376 0.066 Uiso 1 1 calc R . .
C17 C 0.11679(19) -0.0981(2) 0.04397(14) 0.0640(8) Uani 1 1 d . . .
H17 H 0.0604 -0.0901 0.0670 0.077 Uiso 1 1 calc R . .
C18 C 0.0986(2) -0.1170(3) -0.03247(16) 0.0867(11) Uani 1 1 d . . .
H18A H 0.1522 -0.1300 -0.0566 0.130 Uiso 1 1 calc R . .
H18B H 0.0703 -0.0474 -0.0510 0.130 Uiso 1 1 calc R . .
H18C H 0.0616 -0.1854 -0.0382 0.130 Uiso 1 1 calc R . .
C19 C 0.1607(2) -0.2030(3) 0.07543(19) 0.0996(13) Uani 1 1 d . . .
H19A H 0.1249 -0.2727 0.0699 0.149 Uiso 1 1 calc R . .
H19B H 0.1702 -0.1884 0.1239 0.149 Uiso 1 1 calc R . .
H19C H 0.2154 -0.2159 0.0529 0.149 Uiso 1 1 calc R . .

loop_
_atom_site_aniso_label
_atom_site_aniso_U_11
_atom_site_aniso_U_22
_atom_site_aniso_U_33
_atom_site_aniso_U_23
_atom_site_aniso_U_13
_atom_site_aniso_U_12
N1 0.0358(13) 0.0501(12) 0.0451(12) -0.0055(10) 0.0006(10) 0.0012(9)
O1 0.0381(11) 0.0667(12) 0.0681(12) 0.0022(10) 0.0069(10) 0.0096(9)
O2 0.0461(14) 0.0827(15) 0.138(2) 0.0264(14) 0.0304(13) 0.0204(11)
O3 0.0785(16) 0.0636(12) 0.0915(16) 0.0260(11) 0.0169(12) 0.0272(11)
C1 0.0381(17) 0.0560(16) 0.0603(17) 0.0070(13) 0.0055(13) 0.0043(13)
C2 0.0431(16) 0.0420(13) 0.0549(16) 0.0048(12) 0.0030(13) 0.0051(12)
C3 0.0386(16) 0.0416(13) 0.0456(15) 0.0056(11) 0.0003(12) -0.0046(11)
C4 0.0309(14) 0.0384(12) 0.0449(14) 0.0030(11) 0.0001(11) -0.0011(10)
C5 0.0392(16) 0.0399(13) 0.0541(16) 0.0075(11) -0.0012(12) -0.0040(11)
C6 0.0356(17) 0.0537(15) 0.0599(18) 0.0087(13) 0.0038(13) -0.0084(12)
C7 0.0327(15) 0.0410(12) 0.0451(15) 0.0009(11) 0.0003(11) -0.0022(11)
C8 0.0361(15) 0.0410(13) 0.0544(16) 0.0055(12) 0.0027(13) -0.0016(12)
C9 0.0356(15) 0.0481(14) 0.0562(17) 0.0071(13) -0.0069(12) -0.0016(12)
C10 0.0430(16) 0.0512(15) 0.0439(15) 0.0047(12) -0.0073(12) -0.0042(12)
C11 0.086(2) 0.0580(17) 0.0502(17) -0.0030(14) 0.0050(16) -0.0050(16)
C12 0.123(3) 0.075(2) 0.067(2) -0.0138(18) 0.017(2) 0.002(2)
C13 0.092(3) 0.119(3) 0.056(2) -0.013(2) 0.0125(18) -0.006(2)
C14 0.077(3) 0.105(3) 0.055(2) 0.0175(19) 0.0033(17) -0.010(2)
C15 0.0572(19) 0.0710(18) 0.0568(18) 0.0167(15) -0.0039(15) -0.0056(15)
C16 0.0598(19) 0.0578(16) 0.0463(16) -0.0009(13) -0.0022(14) 0.0018(14)
C17 0.068(2) 0.0630(18) 0.0607(19) -0.0082(14) -0.0205(15) 0.0001(15)
C18 0.097(3) 0.092(2) 0.072(2) -0.0211(18) -0.0275(19) 0.004(2)
C19 0.132(3) 0.0547(19) 0.112(3) -0.0067(18) -0.055(3) 0.010(2)

loop_
_atom_type_symbol
_atom_type_description
_atom_type_scat_dispersion_real
_atom_type_scat_dispersion_imag
_atom_type_scat_source
C C 0.0033 0.0016 'International Tables Vol C Tables 4.2.6.8 and 6.1.1.4'
H H 0.0000 0.0000 'International Tables Vol C Tables 4.2.6.8 and 6.1.1.4'
N N 0.0061 0.0033 'International Tables Vol C Tables 4.2.6.8 and 6.1.1.4'
O O 0.0106 0.0060 'International Tables Vol C Tables 4.2.6.8 and 6.1.1.4'

loop_
_geom_angle_atom_site_label_1
_geom_angle_atom_site_label_2
_geom_angle_atom_site_label_3
_geom_angle
_geom_angle_site_symmetry_1
_geom_angle_site_symmetry_3
_geom_angle_publ_flag
C8 N1 C16 132.1(2) . . ?
C8 N1 C4 96.71(18) . . ?
C16 N1 C4 130.7(2) . . ?
O2 C1 C2 121.1(2) . . ?
O2 C1 C6 121.9(2) . . ?
C2 C1 C6 117.0(2) . . ?
C3 C2 C1 121.4(2) . . ?
C3 C2 H2 119.3 . . ?
C1 C2 H2 119.3 . . ?
C2 C3 C4 123.5(2) . . ?
C2 C3 H3 118.2 . . ?
C4 C3 H3 118.2 . . ?
N1 C4 C3 112.98(19) . . ?
N1 C4 C5 113.60(19) . . ?
C3 C4 C5 113.4(2) . . ?
N1 C4 C7 85.18(16) . . ?
C3 C4 C7 112.90(18) . . ?
C5 C4 C7 115.81(19) . . ?
C6 C5 C4 122.7(2) . . ?
C6 C5 H5 118.7 . . ?
C4 C5 H5 118.7 . . ?
C5 C6 C1 121.8(2) . . ?
C5 C6 H6 119.1 . . ?
C1 C6 H6 119.1 . . ?
C9 C7 C8 116.0(2) . . ?
C9 C7 C4 116.88(19) . . ?
C8 C7 C4 85.54(17) . . ?
C9 C7 H7 112.0 . . ?
C8 C7 H7 112.0 . . ?
C4 C7 H7 112.0 . . ?
O1 C8 N1 131.4(2) . . ?
O1 C8 C7 136.0(2) . . ?
N1 C8 C7 92.54(19) . . ?
O3 C9 C10 121.5(2) . . ?
O3 C9 C7 119.9(2) . . ?
C10 C9 C7 118.6(2) . . ?
C11 C10 C15 119.5(3) . . ?
C11 C10 C9 121.5(2) . . ?
C15 C10 C9 119.0(2) . . ?
C12 C11 C10 120.1(3) . . ?
C12 C11 H11 119.9 . . ?
C10 C11 H11 119.9 . . ?
C13 C12 C11 119.9(3) . . ?
C13 C12 H12 120.0 . . ?
C11 C12 H12 120.0 . . ?
C14 C13 C12 120.2(3) . . ?
C14 C13 H13 119.9 . . ?
C12 C13 H13 119.9 . . ?
C13 C14 C15 120.7(3) . . ?
C13 C14 H14 119.7 . . ?
C15 C14 H14 119.7 . . ?
C14 C15 C10 119.6(3) . . ?
C14 C15 H15 120.2 . . ?
C10 C15 H15 120.2 . . ?
N1 C16 C17 115.4(2) . . ?
N1 C16 H16A 108.4 . . ?
C17 C16 H16A 108.4 . . ?
N1 C16 H16B 108.4 . . ?
C17 C16 H16B 108.4 . . ?
H16A C16 H16B 107.5 . . ?
C19 C17 C16 114.2(2) . . ?
C19 C17 C18 111.9(3) . . ?
C16 C17 C18 109.8(2) . . ?
C19 C17 H17 106.9 . . ?
C16 C17 H17 106.9 . . ?
C18 C17 H17 106.9 . . ?
C17 C18 H18A 109.5 . . ?
C17 C18 H18B 109.5 . . ?
H18A C18 H18B 109.5 . . ?
C17 C18 H18C 109.5 . . ?
H18A C18 H18C 109.5 . . ?
H18B C18 H18C 109.5 . . ?
C17 C19 H19A 109.5 . . ?
C17 C19 H19B 109.5 . . ?
H19A C19 H19B 109.5 . . ?
C17 C19 H19C 109.5 . . ?
H19A C19 H19C 109.5 . . ?
H19B C19 H19C 109.5 . . ?

loop_
_geom_bond_atom_site_label_1
_geom_bond_atom_site_label_2
_geom_bond_distance
_geom_bond_site_symmetry_2
_geom_bond_publ_flag
N1 C8 1.352(3) . ?
N1 C16 1.448(3) . ?
N1 C4 1.484(3) . ?
O1 C8 1.210(3) . ?
O2 C1 1.223(3) . ?
O3 C9 1.217(3) . ?
C1 C2 1.458(3) . ?
C1 C6 1.468(3) . ?
C2 C3 1.320(3) . ?
C2 H2 0.9300 . ?
C3 C4 1.495(3) . ?
C3 H3 0.9300 . ?
C4 C5 1.497(3) . ?
C4 C7 1.594(3) . ?
C5 C6 1.323(3) . ?
C5 H5 0.9300 . ?
C6 H6 0.9300 . ?
C7 C9 1.505(3) . ?
C7 C8 1.529(3) . ?
C7 H7 0.9800 . ?
C9 C10 1.485(3) . ?
C10 C11 1.383(4) . ?
C10 C15 1.388(3) . ?
C11 C12 1.378(4) . ?
C11 H11 0.9300 . ?
C12 C13 1.370(5) . ?
C12 H12 0.9300 . ?
C13 C14 1.368(5) . ?
C13 H13 0.9300 . ?
C14 C15 1.373(4) . ?
C14 H14 0.9300 . ?
C15 H15 0.9300 . ?
C16 C17 1.505(4) . ?
C16 H16A 0.9700 . ?
C16 H16B 0.9700 . ?
C17 C19 1.483(4) . ?
C17 C18 1.517(4) . ?
C17 H17 0.9800 . ?
C18 H18A 0.9600 . ?
C18 H18B 0.9600 . ?
C18 H18C 0.9600 . ?
C19 H19A 0.9600 . ?
C19 H19B 0.9600 . ?
C19 H19C 0.9600 . ?

loop_
_geom_torsion_atom_site_label_1
_geom_torsion_atom_site_label_2
_geom_torsion_atom_site_label_3
_geom_torsion_atom_site_label_4
_geom_torsion
_geom_torsion_site_symmetry_1
_geom_torsion_site_symmetry_2
_geom_torsion_site_symmetry_3
_geom_torsion_site_symmetry_4
_geom_torsion_publ_flag
O2 C1 C2 C3 178.5(3) . . . . ?
C6 C1 C2 C3 -1.2(4) . . . . ?
C1 C2 C3 C4 -1.2(4) . . . . ?
C8 N1 C4 C3 111.6(2) . . . . ?
C16 N1 C4 C3 -61.0(3) . . . . ?
C8 N1 C4 C5 -117.3(2) . . . . ?
C16 N1 C4 C5 70.0(3) . . . . ?
C8 N1 C4 C7 -1.23(17) . . . . ?
C16 N1 C4 C7 -173.9(2) . . . . ?
C2 C3 C4 N1 134.3(2) . . . . ?
C2 C3 C4 C5 3.1(3) . . . . ?
C2 C3 C4 C7 -131.1(2) . . . . ?
N1 C4 C5 C6 -133.8(2) . . . . ?
C3 C4 C5 C6 -2.9(3) . . . . ?
C7 C4 C5 C6 130.0(2) . . . . ?
C4 C5 C6 C1 0.9(4) . . . . ?
O2 C1 C6 C5 -178.4(3) . . . . ?
C2 C1 C6 C5 1.3(4) . . . . ?
N1 C4 C7 C9 -115.9(2) . . . . ?
C3 C4 C7 C9 131.2(2) . . . . ?
C5 C4 C7 C9 -2.0(3) . . . . ?
N1 C4 C7 C8 1.08(15) . . . . ?
C3 C4 C7 C8 -111.9(2) . . . . ?
C5 C4 C7 C8 115.0(2) . . . . ?
C16 N1 C8 O1 -4.9(4) . . . . ?
C4 N1 C8 O1 -177.4(3) . . . . ?
C16 N1 C8 C7 173.8(2) . . . . ?
C4 N1 C8 C7 1.28(18) . . . . ?
C9 C7 C8 O1 -64.8(4) . . . . ?
C4 C7 C8 O1 177.4(3) . . . . ?
C9 C7 C8 N1 116.6(2) . . . . ?
C4 C7 C8 N1 -1.18(16) . . . . ?
C8 C7 C9 O3 8.2(3) . . . . ?
C4 C7 C9 O3 106.9(3) . . . . ?
C8 C7 C9 C10 -170.1(2) . . . . ?
C4 C7 C9 C10 -71.4(3) . . . . ?
O3 C9 C10 C11 163.4(3) . . . . ?
C7 C9 C10 C11 -18.4(4) . . . . ?
O3 C9 C10 C15 -16.1(4) . . . . ?
C7 C9 C10 C15 162.1(2) . . . . ?
C15 C10 C11 C12 0.3(4) . . . . ?
C9 C10 C11 C12 -179.3(3) . . . . ?
C10 C11 C12 C13 -0.5(5) . . . . ?
C11 C12 C13 C14 0.2(6) . . . . ?
C12 C13 C14 C15 0.3(5) . . . . ?
C13 C14 C15 C10 -0.5(5) . . . . ?
C11 C10 C15 C14 0.2(4) . . . . ?
C9 C10 C15 C14 179.8(2) . . . . ?
C8 N1 C16 C17 104.5(3) . . . . ?
C4 N1 C16 C17 -85.3(3) . . . . ?
N1 C16 C17 C19 -50.9(4) . . . . ?
N1 C16 C17 C18 -177.4(2) . . . . ?
